data_4109328
loop_
_publ_author_name
'Elizabeth A. Mader'
'Ernest R. Davidson'
'James M. Mayer'

_publ_section_title
;
 Large Ground-State Entropy Changes for Hydrogen Atom Transfer Reactions
 of Iron Complexes
;
_journal_name_full 'Journal of the American Chemical Society'
_journal_page_first 5153
_journal_page_last 5166
_journal_paper_doi 10.1021/ja0686918
_journal_volume 129
_journal_year 2007
_chemical_formula_moiety 'C24 H42 Fe N12, C4 H10 O, C2 H3 N, 3(Cl O4)'
_chemical_formula_sum 'C30 H55 Cl3 Fe N13 O13'
_chemical_formula_weight 968.04
_chemical_name_systematic
;
 ?
;
_space_group_IT_number 14
_symmetry_cell_setting monoclinic
_symmetry_space_group_name_Hall '-P 2yn'
_symmetry_space_group_name_H-M 'P 1 21/n 1'
_atom_sites_solution_hydrogens geom
_atom_sites_solution_primary direct
_atom_sites_solution_secondary difmap
_audit_creation_method SHELXL-97
_cell_angle_alpha 90.00
_cell_angle_beta 104.005(4)
_cell_angle_gamma 90.00
_cell_formula_units_Z 4
_cell_length_a 9.906(3)
_cell_length_b 21.996(7)
_cell_length_c 19.615(6)
_cell_measurement_reflns_used 7684
_cell_measurement_temperature 100(2)
_cell_measurement_theta_max 27.49
_cell_measurement_theta_min 2.32
_cell_volume 4147(2)
_computing_cell_refinement 'Bruker SMART'
_computing_data_collection 'Bruker SMART'
_computing_data_reduction 'Bruker SAINT'
_computing_molecular_graphics ORTEP-32
_computing_publication_material WinGX
_computing_structure_refinement 'SHELXL-97 (Sheldrick, 1997)'
_computing_structure_solution SIR-2004
_diffrn_ambient_temperature 100(2)
_diffrn_measured_fraction_theta_full 0.999
_diffrn_measured_fraction_theta_max 0.999
_diffrn_measurement_device_type 'CCD area detector'
_diffrn_measurement_method 'phi and omega scans'
_diffrn_radiation_monochromator graphite
_diffrn_radiation_source 'fine-focus sealed tube'
_diffrn_radiation_type MoK\a
_diffrn_radiation_wavelength 0.71073
_diffrn_reflns_av_R_equivalents 0.0566
_diffrn_reflns_av_sigmaI/netI 0.0452
_diffrn_reflns_limit_h_max 11
_diffrn_reflns_limit_h_min -11
_diffrn_reflns_limit_k_max 26
_diffrn_reflns_limit_k_min -26
_diffrn_reflns_limit_l_max 23
_diffrn_reflns_limit_l_min -23
_diffrn_reflns_number 29784
_diffrn_reflns_theta_full 25.00
_diffrn_reflns_theta_max 25.03
_diffrn_reflns_theta_min 2.13
_exptl_absorpt_coefficient_mu 0.622
_exptl_absorpt_correction_T_max 0.9124
_exptl_absorpt_correction_T_min 0.9124
_exptl_absorpt_correction_type multi-scan
_exptl_absorpt_process_details SADABS
_exptl_crystal_colour red
_exptl_crystal_density_diffrn 1.366
_exptl_crystal_description block
_exptl_crystal_F_000 1772
_exptl_crystal_size_max 0.15
_exptl_crystal_size_mid 0.15
_exptl_crystal_size_min 0.15
_refine_diff_density_max 0.797
_refine_diff_density_min -0.568
_refine_diff_density_rms 0.082
_refine_ls_extinction_method none
_refine_ls_goodness_of_fit_ref 1.120
_refine_ls_hydrogen_treatment constr
_refine_ls_matrix_type full
_refine_ls_number_parameters 545
_refine_ls_number_reflns 7322
_refine_ls_number_restraints 0
_refine_ls_restrained_S_all 1.120
_refine_ls_R_factor_all 0.0814
_refine_ls_R_factor_gt 0.0687
_refine_ls_shift/su_max 0.001
_refine_ls_shift/su_mean 0.000
_refine_ls_structure_factor_coef Fsqd
_refine_ls_weighting_details 'calc w=1/[\s^2^(Fo^2^)+(0.0615P)^2^+9.6086P] where P=(Fo^2^+2Fc^2^)/3'
_refine_ls_weighting_scheme calc
_refine_ls_wR_factor_gt 0.1586
_refine_ls_wR_factor_ref 0.1656
_reflns_number_gt 6179
_reflns_number_total 7322
_reflns_threshold_expression >2sigma(I)
_cod_data_source_file ja0686918si20061204_054305.cif
_cod_data_source_block mayer03
_cod_database_code 4109328

loop_
_symmetry_equiv_pos_as_xyz
'x, y, z'
'-x+1/2, y+1/2, -z+1/2'
'-x, -y, -z'
'x-1/2, -y-1/2, z-1/2'

loop_
_atom_site_label
_atom_site_type_symbol
_atom_site_fract_x
_atom_site_fract_y
_atom_site_fract_z
_atom_site_U_iso_or_equiv
_atom_site_adp_type
_atom_site_occupancy
_atom_site_symmetry_multiplicity
_atom_site_calc_flag
_atom_site_refinement_flags
C1 C 0.0995(5) 0.9227(2) 0.1458(2) 0.0322(10) Uani 1 1 d .
H1A H 0.0207 0.9186 0.1684 0.039 Uiso 1 1 calc R
H1B H 0.1653 0.8890 0.1626 0.039 Uiso 1 1 calc R
C2 C 0.0461(5) 0.9182(2) 0.0673(2) 0.0420(11) Uani 1 1 d .
H2A H 0.0104 0.8767 0.0545 0.050 Uiso 1 1 calc R
H2B H -0.0316 0.9472 0.0513 0.050 Uiso 1 1 calc R
C3 C 0.1598(5) 0.9323(2) 0.0312(2) 0.0417(12) Uani 1 1 d .
H3A H 0.2315 0.8999 0.0414 0.050 Uiso 1 1 calc R
H3B H 0.1213 0.9340 -0.0203 0.050 Uiso 1 1 calc R
C4 C 0.2241(4) 1.0088(2) 0.1214(2) 0.0265(9) Uani 1 1 d .
C5 C 0.2899(4) 1.0682(2) 0.1478(2) 0.0288(9) Uani 1 1 d .
C6 C 0.3987(6) 1.1639(3) 0.1291(3) 0.0528(14) Uani 1 1 d .
H6A H 0.3277 1.1963 0.1167 0.063 Uiso 1 1 calc R
H6B H 0.4749 1.1730 0.1060 0.063 Uiso 1 1 calc R
C7 C 0.4537(6) 1.1611(3) 0.2066(3) 0.0559(14) Uani 1 1 d .
H7A H 0.4839 1.2022 0.2245 0.067 Uiso 1 1 calc R
H7B H 0.5360 1.1341 0.2177 0.067 Uiso 1 1 calc R
C8 C 0.3455(5) 1.1377(2) 0.2432(2) 0.0358(10) Uani 1 1 d .
H8A H 0.3877 1.1333 0.2941 0.043 Uiso 1 1 calc R
H8B H 0.2679 1.1671 0.2370 0.043 Uiso 1 1 calc R
C9 C 0.5129(4) 0.9812(2) 0.2639(2) 0.0313(10) Uani 1 1 d .
H9A H 0.5353 1.0243 0.2756 0.038 Uiso 1 1 calc R
H9B H 0.5028 0.9759 0.2128 0.038 Uiso 1 1 calc R
C10 C 0.6308(4) 0.9412(2) 0.3041(2) 0.0389(11) Uani 1 1 d .
H10A H 0.7160 0.9493 0.2877 0.047 Uiso 1 1 calc R
H10B H 0.6504 0.9509 0.3548 0.047 Uiso 1 1 calc R
C11 C 0.5915(5) 0.8754(2) 0.2928(3) 0.0431(12) Uani 1 1 d .
H11A H 0.5828 0.8642 0.2431 0.052 Uiso 1 1 calc R
H11B H 0.6643 0.8495 0.3225 0.052 Uiso 1 1 calc R
C12 C 0.3661(4) 0.9110(2) 0.3045(2) 0.0301(10) Uani 1 1 d .
C13 C 0.2302(4) 0.9014(2) 0.3233(2) 0.0292(9) Uani 1 1 d .
C14 C 0.0814(5) 0.8431(2) 0.3826(2) 0.0355(10) Uani 1 1 d .
H14A H 0.1042 0.8239 0.4297 0.043 Uiso 1 1 calc R
H14B H 0.0163 0.8160 0.3499 0.043 Uiso 1 1 calc R
C15 C 0.0143(5) 0.9040(2) 0.3862(2) 0.0363(10) Uani 1 1 d .
H15A H 0.0696 0.9272 0.4266 0.044 Uiso 1 1 calc R
H15B H -0.0801 0.8980 0.3937 0.044 Uiso 1 1 calc R
C16 C 0.0045(4) 0.9397(2) 0.3195(2) 0.0296(9) Uani 1 1 d .
H16A H -0.0611 0.9192 0.2800 0.036 Uiso 1 1 calc R
H16B H -0.0323 0.9808 0.3248 0.036 Uiso 1 1 calc R
C17 C 0.3636(4) 1.0375(2) 0.4144(2) 0.0345(10) Uani 1 1 d .
H17A H 0.4513 1.0333 0.3991 0.041 Uiso 1 1 calc R
H17B H 0.3428 0.9978 0.4334 0.041 Uiso 1 1 calc R
C18 C 0.3821(5) 1.0854(3) 0.4718(2) 0.0429(12) Uani 1 1 d .
H18A H 0.4179 1.1234 0.4556 0.051 Uiso 1 1 calc R
H18B H 0.4509 1.0710 0.5142 0.051 Uiso 1 1 calc R
C19 C 0.2440(5) 1.0979(3) 0.4901(2) 0.0428(12) Uani 1 1 d .
H19A H 0.2140 1.0617 0.5126 0.051 Uiso 1 1 calc R
H19B H 0.2539 1.1324 0.5233 0.051 Uiso 1 1 calc R
C20 C 0.1512(4) 1.0890(2) 0.3640(2) 0.0283(9) Uani 1 1 d .
C21 C 0.0413(4) 1.10197(19) 0.2984(2) 0.0267(9) Uani 1 1 d .
C22 C -0.1547(5) 1.1613(2) 0.2342(3) 0.0385(11) Uani 1 1 d .
H22A H -0.1232 1.1927 0.2054 0.046 Uiso 1 1 calc R
H22B H -0.2379 1.1769 0.2481 0.046 Uiso 1 1 calc R
C23 C -0.1905(4) 1.1034(2) 0.1921(2) 0.0351(10) Uani 1 1 d .
H23A H -0.2551 1.1127 0.1463 0.042 Uiso 1 1 calc R
H23B H -0.2376 1.0748 0.2177 0.042 Uiso 1 1 calc R
C24 C -0.0589(4) 1.0739(2) 0.1800(2) 0.0312(10) Uani 1 1 d .
H24A H -0.0825 1.0342 0.1565 0.037 Uiso 1 1 calc R
H24B H -0.0191 1.1001 0.1487 0.037 Uiso 1 1 calc R
C25 C 0.8366(17) 0.7687(4) 0.1015(6) 0.174(6) Uani 1 1 d .
H25A H 0.8812 0.7293 0.0992 0.261 Uiso 1 1 calc R
H25B H 0.8819 0.7997 0.0788 0.261 Uiso 1 1 calc R
H25C H 0.7379 0.7661 0.0773 0.261 Uiso 1 1 calc R
C26 C 0.8487(12) 0.7838(4) 0.1685(6) 0.109(3) Uani 1 1 d .
C27 C 0.2498(19) 0.2630(5) 0.3446(8) 0.142(6) Uani 0.804(9) 1 d P
H27A H 0.3290 0.2700 0.3848 0.214 Uiso 0.804(9) 1 calc PR
H27B H 0.2637 0.2855 0.3038 0.214 Uiso 0.804(9) 1 calc PR
H27C H 0.2423 0.2194 0.3336 0.214 Uiso 0.804(9) 1 calc PR
C28 C 0.1463(18) 0.2798(5) 0.3587(11) 0.167(8) Uani 0.804(9) 1 d P
H28A H 0.0940 0.2982 0.3140 0.200 Uiso 0.804(9) 1 calc PR
H28B H 0.1789 0.3147 0.3903 0.200 Uiso 0.804(9) 1 calc PR
C29 C 0.0941(12) 0.2801(5) 0.4446(8) 0.103(4) Uani 0.804(9) 1 d P
H29A H 0.0731 0.3242 0.4395 0.123 Uiso 0.804(9) 1 calc PR
H29B H 0.1963 0.2760 0.4529 0.123 Uiso 0.804(9) 1 calc PR
C30 C 0.059(2) 0.2612(12) 0.5049(10) 0.279(15) Uani 0.804(9) 1 d P
H30A H -0.0417 0.2540 0.4948 0.418 Uiso 0.804(9) 1 calc PR
H30B H 0.0846 0.2926 0.5411 0.418 Uiso 0.804(9) 1 calc PR
H30C H 0.1085 0.2234 0.5216 0.418 Uiso 0.804(9) 1 calc PR
N1 N 0.1696(3) 0.98057(16) 0.16613(17) 0.0259(7) Uani 1 1 d .
N2 N 0.2217(4) 0.99040(18) 0.05647(18) 0.0357(9) Uani 1 1 d .
H2 H 0.2577 1.0135 0.0288 0.043 Uiso 1 1 calc R
N3 N 0.2927(3) 1.07894(16) 0.21355(18) 0.0283(8) Uani 1 1 d .
N4 N 0.3371(4) 1.10521(18) 0.1056(2) 0.0397(9) Uani 1 1 d .
H4 H 0.3310 1.0939 0.0619 0.048 Uiso 1 1 calc R
N5 N 0.3811(3) 0.96543(16) 0.28154(16) 0.0259(7) Uani 1 1 d .
N6 N 0.1416(3) 0.94504(16) 0.30329(17) 0.0258(7) Uani 1 1 d .
N7 N 0.4581(4) 0.86590(18) 0.3116(2) 0.0385(9) Uani 1 1 d .
H7 H 0.4389 0.8303 0.3275 0.046 Uiso 1 1 calc R
N8 N 0.2099(4) 0.85140(17) 0.3578(2) 0.0368(9) Uani 1 1 d .
H8 H 0.2740 0.8228 0.3660 0.044 Uiso 1 1 calc R
N9 N 0.2499(3) 1.05388(16) 0.35363(17) 0.0271(8) Uani 1 1 d .
N10 N 0.1408(4) 1.11251(18) 0.42492(18) 0.0353(9) Uani 1 1 d .
H10 H 0.0714 1.1371 0.4262 0.042 Uiso 1 1 calc R
N11 N 0.0445(3) 1.06510(16) 0.24697(17) 0.0253(7) Uani 1 1 d .
N12 N -0.0443(4) 1.14833(17) 0.29670(19) 0.0332(8) Uani 1 1 d .
H12 H -0.0346 1.1718 0.3339 0.040 Uiso 1 1 calc R
N13 N 0.8560(11) 0.7959(4) 0.2298(6) 0.143(3) Uani 1 1 d .
O1 O 0.6814(5) 0.9058(2) 0.0413(2) 0.0741(13) Uani 1 1 d .
O2 O 0.7449(4) 0.9407(2) 0.15757(18) 0.0600(11) Uani 1 1 d .
O3 O 0.6461(5) 1.0057(2) 0.0656(2) 0.0781(13) Uani 1 1 d .
O4 O 0.5123(4) 0.9286(2) 0.10111(19) 0.0626(11) Uani 1 1 d .
O5 O 0.8453(4) 0.04247(19) 0.3960(3) 0.0743(13) Uani 1 1 d .
O6 O 0.8610(3) 0.14056(17) 0.44139(17) 0.0442(8) Uani 1 1 d .
O7 O 0.6594(4) 0.1106(2) 0.35909(19) 0.0606(11) Uani 1 1 d .
O8 O 0.7076(4) 0.0681(3) 0.4709(2) 0.0794(15) Uani 1 1 d .
O9 O 0.0092(9) 0.1778(2) 0.0568(3) 0.143(3) Uani 1 1 d .
O10 O 0.0788(5) 0.23892(19) 0.1528(2) 0.0709(12) Uani 1 1 d .
O11 O 0.0701(7) 0.2773(2) 0.0451(2) 0.1024(19) Uani 1 1 d .
O12 O -0.1284(7) 0.2563(5) 0.0748(4) 0.170(4) Uani 1 1 d .
O13 O 0.0409(11) 0.2556(3) 0.3861(4) 0.125(4) Uani 0.804(9) 1 d P
Cl1 Cl 0.64446(12) 0.94555(6) 0.09228(6) 0.0428(3) Uani 1 1 d .
Cl2 Cl 0.76718(11) 0.09005(6) 0.41650(6) 0.0427(3) Uani 1 1 d .
Cl3 Cl 0.00713(15) 0.23545(7) 0.07807(8) 0.0578(4) Uani 1 1 d .
Fe1 Fe 0.21231(5) 1.01526(3) 0.26092(3) 0.02344(17) Uani 1 1 d .

loop_
_atom_site_aniso_label
_atom_site_aniso_U_11
_atom_site_aniso_U_22
_atom_site_aniso_U_33
_atom_site_aniso_U_23
_atom_site_aniso_U_13
_atom_site_aniso_U_12
C1 0.032(2) 0.037(2) 0.027(2) -0.0017(18) 0.0058(18) -0.0007(19)
C2 0.045(3) 0.046(3) 0.033(3) -0.005(2) 0.005(2) 0.001(2)
C3 0.048(3) 0.055(3) 0.020(2) -0.003(2) 0.006(2) 0.003(2)
C4 0.0191(19) 0.040(2) 0.020(2) 0.0029(18) 0.0047(16) 0.0064(17)
C5 0.0165(19) 0.043(3) 0.028(2) 0.0042(19) 0.0068(16) 0.0042(17)
C6 0.051(3) 0.059(3) 0.053(3) 0.011(3) 0.020(3) -0.016(3)
C7 0.050(3) 0.056(3) 0.060(4) 0.000(3) 0.010(3) -0.020(3)
C8 0.029(2) 0.040(3) 0.038(3) 0.000(2) 0.0072(19) -0.006(2)
C9 0.019(2) 0.053(3) 0.023(2) 0.0009(19) 0.0078(16) 0.0032(19)
C10 0.021(2) 0.064(3) 0.033(2) 0.008(2) 0.0102(18) 0.010(2)
C11 0.031(2) 0.062(3) 0.041(3) 0.012(2) 0.019(2) 0.019(2)
C12 0.024(2) 0.045(3) 0.023(2) 0.0015(19) 0.0082(17) 0.0082(19)
C13 0.026(2) 0.040(3) 0.023(2) 0.0016(18) 0.0077(17) 0.0029(18)
C14 0.032(2) 0.041(3) 0.038(3) 0.008(2) 0.018(2) -0.001(2)
C15 0.030(2) 0.048(3) 0.034(2) 0.003(2) 0.0139(19) 0.001(2)
C16 0.021(2) 0.041(3) 0.029(2) 0.0005(19) 0.0100(17) 0.0021(18)
C17 0.019(2) 0.060(3) 0.022(2) 0.000(2) 0.0011(17) 0.004(2)
C18 0.028(2) 0.076(4) 0.022(2) -0.010(2) 0.0011(18) 0.000(2)
C19 0.033(3) 0.069(3) 0.025(2) -0.014(2) 0.0042(19) 0.001(2)
C20 0.021(2) 0.038(2) 0.025(2) -0.0026(18) 0.0031(17) -0.0059(18)
C21 0.0182(19) 0.033(2) 0.030(2) -0.0038(18) 0.0078(17) -0.0026(17)
C22 0.029(2) 0.040(3) 0.045(3) -0.001(2) 0.005(2) 0.009(2)
C23 0.024(2) 0.047(3) 0.032(2) -0.002(2) 0.0021(18) 0.0046(19)
C24 0.023(2) 0.042(3) 0.026(2) -0.0002(18) 0.0025(17) 0.0032(18)
C25 0.332(19) 0.063(6) 0.097(8) -0.010(5) -0.006(9) -0.031(8)
C26 0.146(9) 0.069(5) 0.110(8) 0.012(5) 0.028(7) 0.015(5)
C27 0.212(18) 0.063(8) 0.160(13) -0.022(8) 0.058(13) -0.032(9)
C28 0.195(16) 0.032(6) 0.32(2) -0.011(9) 0.156(17) -0.015(7)
C29 0.087(7) 0.065(6) 0.161(12) 0.025(7) 0.041(8) -0.006(5)
C30 0.22(2) 0.48(4) 0.175(18) -0.12(2) 0.139(18) -0.04(3)
N1 0.0196(16) 0.036(2) 0.0213(17) -0.0002(14) 0.0039(13) 0.0022(14)
N2 0.038(2) 0.049(2) 0.0208(18) 0.0043(17) 0.0087(16) 0.0015(18)
N3 0.0190(17) 0.038(2) 0.0274(19) 0.0021(15) 0.0049(14) 0.0007(15)
N4 0.044(2) 0.047(2) 0.032(2) 0.0062(18) 0.0166(18) -0.0035(19)
N5 0.0181(16) 0.041(2) 0.0187(17) 0.0011(15) 0.0052(13) 0.0032(14)
N6 0.0204(17) 0.037(2) 0.0213(17) 0.0015(15) 0.0063(13) 0.0027(15)
N7 0.034(2) 0.045(2) 0.041(2) 0.0107(18) 0.0187(18) 0.0130(18)
N8 0.035(2) 0.038(2) 0.043(2) 0.0077(18) 0.0198(18) 0.0093(17)
N9 0.0171(16) 0.044(2) 0.0201(17) -0.0008(15) 0.0039(13) -0.0024(15)
N10 0.0266(19) 0.051(2) 0.0280(19) -0.0109(17) 0.0061(15) 0.0023(17)
N11 0.0175(16) 0.035(2) 0.0219(17) 0.0002(15) 0.0024(13) 0.0004(14)
N12 0.033(2) 0.034(2) 0.0301(19) -0.0068(16) 0.0027(16) 0.0021(16)
N13 0.160(9) 0.119(7) 0.135(8) -0.013(6) 0.006(7) 0.020(6)
O1 0.071(3) 0.118(4) 0.040(2) -0.003(2) 0.028(2) 0.017(3)
O2 0.040(2) 0.104(3) 0.0314(19) 0.017(2) -0.0003(15) -0.006(2)
O3 0.098(4) 0.072(3) 0.054(3) 0.014(2) -0.001(2) -0.013(3)
O4 0.036(2) 0.111(3) 0.044(2) -0.018(2) 0.0155(17) -0.016(2)
O5 0.049(2) 0.056(3) 0.127(4) -0.012(3) 0.038(3) -0.002(2)
O6 0.0312(17) 0.067(2) 0.0348(18) -0.0110(16) 0.0093(14) 0.0031(16)
O7 0.047(2) 0.083(3) 0.039(2) 0.0037(19) -0.0137(17) -0.007(2)
O8 0.035(2) 0.151(5) 0.052(2) 0.036(3) 0.0106(18) -0.014(2)
O9 0.307(10) 0.055(3) 0.049(3) -0.017(2) 0.007(4) -0.047(4)
O10 0.082(3) 0.064(3) 0.053(2) -0.012(2) -0.012(2) 0.002(2)
O11 0.151(5) 0.087(4) 0.061(3) 0.012(3) 0.009(3) -0.052(4)
O12 0.089(4) 0.299(11) 0.100(5) -0.006(6) -0.022(4) 0.038(6)
O13 0.250(11) 0.048(4) 0.070(5) -0.002(3) 0.026(5) -0.032(5)
Cl1 0.0340(6) 0.0683(8) 0.0260(6) 0.0037(5) 0.0072(5) -0.0059(5)
Cl2 0.0276(6) 0.0653(8) 0.0360(6) 0.0022(5) 0.0090(5) 0.0011(5)
Cl3 0.0544(8) 0.0526(8) 0.0624(9) -0.0053(7) 0.0066(7) -0.0113(6)
Fe1 0.0160(3) 0.0358(3) 0.0186(3) 0.0010(2) 0.0044(2) 0.0011(2)

loop_
_atom_type_symbol
_atom_type_description
_atom_type_scat_dispersion_real
_atom_type_scat_dispersion_imag
_atom_type_scat_source
C C 0.0033 0.0016 'International Tables Vol C Tables 4.2.6.8 and 6.1.1.4'
H H 0.0000 0.0000 'International Tables Vol C Tables 4.2.6.8 and 6.1.1.4'
N N 0.0061 0.0033 'International Tables Vol C Tables 4.2.6.8 and 6.1.1.4'
O O 0.0106 0.0060 'International Tables Vol C Tables 4.2.6.8 and 6.1.1.4'
Cl Cl 0.1484 0.1585 'International Tables Vol C Tables 4.2.6.8 and 6.1.1.4'
Fe Fe 0.3463 0.8444 'International Tables Vol C Tables 4.2.6.8 and 6.1.1.4'

loop_
_geom_angle_atom_site_label_1
_geom_angle_atom_site_label_2
_geom_angle_atom_site_label_3
_geom_angle
N1 C1 C2 111.3(4)
N1 C1 H1A 109.4
C2 C1 H1A 109.4
N1 C1 H1B 109.4
C2 C1 H1B 109.4
H1A C1 H1B 108.0
C3 C2 C1 110.5(4)
C3 C2 H2A 109.5
C1 C2 H2A 109.5
C3 C2 H2B 109.5
C1 C2 H2B 109.5
H2A C2 H2B 108.1
N2 C3 C2 108.9(4)
N2 C3 H3A 109.9
C2 C3 H3A 109.9
N2 C3 H3B 109.9
C2 C3 H3B 109.9
H3A C3 H3B 108.3
N1 C4 N2 126.0(4)
N1 C4 C5 113.7(3)
N2 C4 C5 120.2(4)
N3 C5 N4 125.5(4)
N3 C5 C4 113.9(4)
N4 C5 C4 120.7(4)
N4 C6 C7 108.0(4)
N4 C6 H6A 110.1
C7 C6 H6A 110.1
N4 C6 H6B 110.1
C7 C6 H6B 110.1
H6A C6 H6B 108.4
C6 C7 C8 111.8(4)
C6 C7 H7A 109.3
C8 C7 H7A 109.3
C6 C7 H7B 109.3
C8 C7 H7B 109.3
H7A C7 H7B 107.9
N3 C8 C7 109.8(4)
N3 C8 H8A 109.7
C7 C8 H8A 109.7
N3 C8 H8B 109.7
C7 C8 H8B 109.7
H8A C8 H8B 108.2
N5 C9 C10 110.9(4)
N5 C9 H9A 109.5
C10 C9 H9A 109.5
N5 C9 H9B 109.5
C10 C9 H9B 109.5
H9A C9 H9B 108.1
C11 C10 C9 110.0(4)
C11 C10 H10A 109.7
C9 C10 H10A 109.7
C11 C10 H10B 109.7
C9 C10 H10B 109.7
H10A C10 H10B 108.2
N7 C11 C10 108.5(4)
N7 C11 H11A 110.0
C10 C11 H11A 110.0
N7 C11 H11B 110.0
C10 C11 H11B 110.0
H11A C11 H11B 108.4
N5 C12 N7 126.2(4)
N5 C12 C13 113.6(4)
N7 C12 C13 120.2(4)
N6 C13 N8 126.3(4)
N6 C13 C12 113.8(4)
N8 C13 C12 119.9(4)
N8 C14 C15 109.3(4)
N8 C14 H14A 109.8
C15 C14 H14A 109.8
N8 C14 H14B 109.8
C15 C14 H14B 109.8
H14A C14 H14B 108.3
C14 C15 C16 111.1(4)
C14 C15 H15A 109.4
C16 C15 H15A 109.4
C14 C15 H15B 109.4
C16 C15 H15B 109.4
H15A C15 H15B 108.0
N6 C16 C15 111.0(3)
N6 C16 H16A 109.4
C15 C16 H16A 109.4
N6 C16 H16B 109.4
C15 C16 H16B 109.4
H16A C16 H16B 108.0
N9 C17 C18 111.1(4)
N9 C17 H17A 109.4
C18 C17 H17A 109.4
N9 C17 H17B 109.4
C18 C17 H17B 109.4
H17A C17 H17B 108.0
C17 C18 C19 110.3(4)
C17 C18 H18A 109.6
C19 C18 H18A 109.6
C17 C18 H18B 109.6
C19 C18 H18B 109.6
H18A C18 H18B 108.1
N10 C19 C18 108.1(4)
N10 C19 H19A 110.1
C18 C19 H19A 110.1
N10 C19 H19B 110.1
C18 C19 H19B 110.1
H19A C19 H19B 108.4
N9 C20 N10 126.7(4)
N9 C20 C21 113.4(3)
N10 C20 C21 120.0(4)
N11 C21 N12 126.7(4)
N11 C21 C20 113.4(4)
N12 C21 C20 119.8(4)
N12 C22 C23 108.8(4)
N12 C22 H22A 109.9
C23 C22 H22A 109.9
N12 C22 H22B 109.9
C23 C22 H22B 109.9
H22A C22 H22B 108.3
C22 C23 C24 110.3(4)
C22 C23 H23A 109.6
C24 C23 H23A 109.6
C22 C23 H23B 109.6
C24 C23 H23B 109.6
H23A C23 H23B 108.1
N11 C24 C23 110.7(3)
N11 C24 H24A 109.5
C23 C24 H24A 109.5
N11 C24 H24B 109.5
C23 C24 H24B 109.5
H24A C24 H24B 108.1
C26 C25 H25A 109.5
C26 C25 H25B 109.5
H25A C25 H25B 109.5
C26 C25 H25C 109.5
H25A C25 H25C 109.5
H25B C25 H25C 109.5
N13 C26 C25 177.5(13)
C28 C27 H27A 109.5
C28 C27 H27B 109.5
H27A C27 H27B 109.5
C28 C27 H27C 109.5
H27A C27 H27C 109.5
H27B C27 H27C 109.5
C27 C28 O13 138.1(13)
C27 C28 C29 130.7(19)
O13 C28 C29 42.3(7)
C27 C28 H28A 102.6
O13 C28 H28A 102.6
C29 C28 H28A 126.5
C27 C28 H28B 102.6
O13 C28 H28B 102.6
C29 C28 H28B 63.6
H28A C28 H28B 105.0
O13 C29 C30 121.0(13)
O13 C29 C28 47.7(8)
C30 C29 C28 162.1(14)
O13 C29 H29A 107.1
C30 C29 H29A 107.1
C28 C29 H29A 90.5
O13 C29 H29B 107.1
C30 C29 H29B 107.1
C28 C29 H29B 69.7
H29A C29 H29B 106.8
C29 C30 H30A 109.5
C29 C30 H30B 109.5
H30A C30 H30B 109.5
C29 C30 H30C 109.5
H30A C30 H30C 109.5
H30B C30 H30C 109.5
C4 N1 C1 118.8(3)
C4 N1 Fe1 115.3(3)
C1 N1 Fe1 125.4(3)
C4 N2 C3 120.2(4)
C4 N2 H2 119.9
C3 N2 H2 119.9
C5 N3 C8 118.2(4)
C5 N3 Fe1 115.2(3)
C8 N3 Fe1 126.4(3)
C5 N4 C6 122.2(4)
C5 N4 H4 118.9
C6 N4 H4 118.9
C12 N5 C9 118.7(4)
C12 N5 Fe1 115.1(3)
C9 N5 Fe1 125.6(3)
C13 N6 C16 117.9(3)
C13 N6 Fe1 115.3(3)
C16 N6 Fe1 126.6(3)
C12 N7 C11 120.1(4)
C12 N7 H7 119.9
C11 N7 H7 119.9
C13 N8 C14 121.1(4)
C13 N8 H8 119.4
C14 N8 H8 119.4
C20 N9 C17 118.4(3)
C20 N9 Fe1 114.9(3)
C17 N9 Fe1 125.5(3)
C20 N10 C19 120.6(4)
C20 N10 H10 119.7
C19 N10 H10 119.7
C21 N11 C24 117.9(3)
C21 N11 Fe1 114.9(3)
C24 N11 Fe1 125.8(3)
C21 N12 C22 121.2(4)
C21 N12 H12 119.4
C22 N12 H12 119.4
C29 O13 C28 90.0(11)
O4 Cl1 O2 109.7(2)
O4 Cl1 O3 112.5(3)
O2 Cl1 O3 109.4(3)
O4 Cl1 O1 108.9(3)
O2 Cl1 O1 109.8(3)
O3 Cl1 O1 106.3(3)
O5 Cl2 O8 108.5(3)
O5 Cl2 O7 111.5(3)
O8 Cl2 O7 109.4(2)
O5 Cl2 O6 108.1(2)
O8 Cl2 O6 110.8(3)
O7 Cl2 O6 108.6(2)
O9 Cl3 O11 116.7(4)
O9 Cl3 O12 112.5(6)
O11 Cl3 O12 107.5(5)
O9 Cl3 O10 108.7(3)
O11 Cl3 O10 105.9(3)
O12 Cl3 O10 104.7(3)
N3 Fe1 N11 87.80(14)
N3 Fe1 N5 94.24(14)
N11 Fe1 N5 176.22(13)
N3 Fe1 N1 81.21(14)
N11 Fe1 N1 96.01(14)
N5 Fe1 N1 87.45(14)
N3 Fe1 N9 97.04(15)
N11 Fe1 N9 81.43(14)
N5 Fe1 N9 95.16(14)
N1 Fe1 N9 176.98(15)
N3 Fe1 N6 173.87(14)
N11 Fe1 N6 97.04(14)
N5 Fe1 N6 81.14(14)
N1 Fe1 N6 94.49(14)
N9 Fe1 N6 87.44(14)

loop_
_geom_bond_atom_site_label_1
_geom_bond_atom_site_label_2
_geom_bond_distance
C1 N1 1.458(5)
C1 C2 1.506(6)
C1 H1A 0.9900
C1 H1B 0.9900
C2 C3 1.500(7)
C2 H2A 0.9900
C2 H2B 0.9900
C3 N2 1.452(6)
C3 H3A 0.9900
C3 H3B 0.9900
C4 N1 1.296(5)
C4 N2 1.331(5)
C4 C5 1.495(6)
C5 N3 1.305(5)
C5 N4 1.325(5)
C6 N4 1.454(7)
C6 C7 1.486(8)
C6 H6A 0.9900
C6 H6B 0.9900
C7 C8 1.517(7)
C7 H7A 0.9900
C7 H7B 0.9900
C8 N3 1.461(6)
C8 H8A 0.9900
C8 H8B 0.9900
C9 N5 1.470(5)
C9 C10 1.521(6)
C9 H9A 0.9900
C9 H9B 0.9900
C10 C11 1.501(7)
C10 H10A 0.9900
C10 H10B 0.9900
C11 N7 1.470(6)
C11 H11A 0.9900
C11 H11B 0.9900
C12 N5 1.300(6)
C12 N7 1.331(5)
C12 C13 1.495(6)
C13 N6 1.296(5)
C13 N8 1.331(6)
C14 N8 1.480(5)
C14 C15 1.504(6)
C14 H14A 0.9900
C14 H14B 0.9900
C15 C16 1.510(6)
C15 H15A 0.9900
C15 H15B 0.9900
C16 N6 1.473(5)
C16 H16A 0.9900
C16 H16B 0.9900
C17 N9 1.473(5)
C17 C18 1.521(6)
C17 H17A 0.9900
C17 H17B 0.9900
C18 C19 1.521(6)
C18 H18A 0.9900
C18 H18B 0.9900
C19 N10 1.466(6)
C19 H19A 0.9900
C19 H19B 0.9900
C20 N9 1.299(5)
C20 N10 1.329(5)
C20 C21 1.499(6)
C21 N11 1.301(5)
C21 N12 1.322(5)
C22 N12 1.459(6)
C22 C23 1.513(6)
C22 H22A 0.9900
C22 H22B 0.9900
C23 C24 1.525(6)
C23 H23A 0.9900
C23 H23B 0.9900
C24 N11 1.471(5)
C24 H24A 0.9900
C24 H24B 0.9900
C25 C26 1.332(14)
C25 H25A 0.9800
C25 H25B 0.9800
C25 H25C 0.9800
C26 N13 1.215(12)
C27 C28 1.184(17)
C27 H27A 0.9800
C27 H27B 0.9800
C27 H27C 0.9800
C28 O13 1.390(15)
C28 C29 1.88(2)
C28 H28A 0.9900
C28 H28B 0.9900
C29 O13 1.263(14)
C29 C30 1.38(2)
C29 H29A 0.9900
C29 H29B 0.9900
C30 H30A 0.9800
C30 H30B 0.9800
C30 H30C 0.9800
N1 Fe1 1.959(3)
N2 H2 0.8800
N3 Fe1 1.954(3)
N4 H4 0.8800
N5 Fe1 1.958(3)
N6 Fe1 1.962(3)
N7 H7 0.8800
N8 H8 0.8800
N9 Fe1 1.960(3)
N10 H10 0.8800
N11 Fe1 1.954(3)
N12 H12 0.8800
O1 Cl1 1.441(4)
O2 Cl1 1.423(3)
O3 Cl1 1.425(4)
O4 Cl1 1.411(4)
O5 Cl2 1.416(4)
O6 Cl2 1.455(4)
O7 Cl2 1.425(4)
O8 Cl2 1.423(4)
O9 Cl3 1.336(5)
O10 Cl3 1.469(4)
O11 Cl3 1.360(5)
O12 Cl3 1.405(7)

loop_
_geom_torsion_atom_site_label_1
_geom_torsion_atom_site_label_2
_geom_torsion_atom_site_label_3
_geom_torsion_atom_site_label_4
_geom_torsion
N1 C1 C2 C3 51.7(5)
C1 C2 C3 N2 -52.9(5)
N1 C4 C5 N3 5.9(5)
N2 C4 C5 N3 -176.0(4)
N1 C4 C5 N4 -173.0(4)
N2 C4 C5 N4 5.2(6)
N4 C6 C7 C8 -50.9(6)
C6 C7 C8 N3 54.8(6)
N5 C9 C10 C11 53.1(5)
C9 C10 C11 N7 -54.3(5)
N5 C12 C13 N6 10.4(5)
N7 C12 C13 N6 -169.2(4)
N5 C12 C13 N8 -169.3(4)
N7 C12 C13 N8 11.0(6)
N8 C14 C15 C16 48.1(5)
C14 C15 C16 N6 -54.2(5)
N9 C17 C18 C19 52.4(5)
C17 C18 C19 N10 -53.1(6)
N9 C20 C21 N11 15.9(5)
N10 C20 C21 N11 -163.8(4)
N9 C20 C21 N12 -162.5(4)
N10 C20 C21 N12 17.8(6)
N12 C22 C23 C24 -51.0(5)
C22 C23 C24 N11 53.7(5)
C27 C28 C29 O13 -120.8(17)
C27 C28 C29 C30 -64(5)
O13 C28 C29 C30 56(5)
N2 C4 N1 C1 0.7(6)
C5 C4 N1 C1 178.7(3)
N2 C4 N1 Fe1 172.7(3)
C5 C4 N1 Fe1 -9.3(4)
C2 C1 N1 C4 -25.6(5)
C2 C1 N1 Fe1 163.3(3)
N1 C4 N2 C3 -3.2(6)
C5 C4 N2 C3 178.9(4)
C2 C3 N2 C4 29.9(6)
N4 C5 N3 C8 3.2(6)
C4 C5 N3 C8 -175.6(3)
N4 C5 N3 Fe1 179.2(3)
C4 C5 N3 Fe1 0.5(4)
C7 C8 N3 C5 -30.0(5)
C7 C8 N3 Fe1 154.4(3)
N3 C5 N4 C6 -0.2(7)
C4 C5 N4 C6 178.5(4)
C7 C6 N4 C5 24.7(7)
N7 C12 N5 C9 -2.7(6)
C13 C12 N5 C9 177.7(3)
N7 C12 N5 Fe1 168.8(4)
C13 C12 N5 Fe1 -10.9(4)
C10 C9 N5 C12 -24.6(5)
C10 C9 N5 Fe1 164.9(3)
N8 C13 N6 C16 -0.2(6)
C12 C13 N6 C16 -180.0(3)
N8 C13 N6 Fe1 174.8(4)
C12 C13 N6 Fe1 -4.9(5)
C15 C16 N6 C13 30.1(5)
C15 C16 N6 Fe1 -144.3(3)
N5 C12 N7 C11 0.2(7)
C13 C12 N7 C11 179.8(4)
C10 C11 N7 C12 29.2(6)
N6 C13 N8 C14 -5.1(7)
C12 C13 N8 C14 174.6(4)
C15 C14 N8 C13 -20.0(6)
N10 C20 N9 C17 0.1(7)
C21 C20 N9 C17 -179.5(4)
N10 C20 N9 Fe1 168.6(4)
C21 C20 N9 Fe1 -11.1(5)
C18 C17 N9 C20 -25.8(5)
C18 C17 N9 Fe1 167.1(3)
N9 C20 N10 C19 -2.5(7)
C21 C20 N10 C19 177.1(4)
C18 C19 N10 C20 29.6(6)
N12 C21 N11 C24 -1.7(6)
C20 C21 N11 C24 -179.9(3)
N12 C21 N11 Fe1 165.4(3)
C20 C21 N11 Fe1 -12.8(4)
C23 C24 N11 C21 -27.4(5)
C23 C24 N11 Fe1 167.1(3)
N11 C21 N12 C22 3.4(7)
C20 C21 N12 C22 -178.5(4)
C23 C22 N12 C21 24.2(6)
C30 C29 O13 C28 -162.6(16)
C27 C28 O13 C29 103(3)
C5 N3 Fe1 N11 -100.6(3)
C8 N3 Fe1 N11 75.1(3)
C5 N3 Fe1 N5 82.6(3)
C8 N3 Fe1 N5 -101.7(3)
C5 N3 Fe1 N1 -4.2(3)
C8 N3 Fe1 N1 171.5(3)
C5 N3 Fe1 N9 178.3(3)
C8 N3 Fe1 N9 -6.0(3)
C5 N3 Fe1 N6 41.6(14)
C8 N3 Fe1 N6 -142.7(12)
C21 N11 Fe1 N3 -91.7(3)
C24 N11 Fe1 N3 74.2(3)
C21 N11 Fe1 N5 31(2)
C24 N11 Fe1 N5 -163(2)
C21 N11 Fe1 N1 -172.6(3)
C24 N11 Fe1 N1 -6.8(3)
C21 N11 Fe1 N9 5.7(3)
C24 N11 Fe1 N9 171.6(3)
C21 N11 Fe1 N6 92.1(3)
C24 N11 Fe1 N6 -102.1(3)
C12 N5 Fe1 N3 -169.2(3)
C9 N5 Fe1 N3 1.5(3)
C12 N5 Fe1 N11 68(2)
C9 N5 Fe1 N11 -121(2)
C12 N5 Fe1 N1 -88.3(3)
C9 N5 Fe1 N1 82.5(3)
C12 N5 Fe1 N9 93.3(3)
C9 N5 Fe1 N9 -95.9(3)
C12 N5 Fe1 N6 6.7(3)
C9 N5 Fe1 N6 177.5(3)
C4 N1 Fe1 N3 7.7(3)
C1 N1 Fe1 N3 179.1(3)
C4 N1 Fe1 N11 94.5(3)
C1 N1 Fe1 N11 -94.1(3)
C4 N1 Fe1 N5 -87.0(3)
C1 N1 Fe1 N5 84.4(3)
C4 N1 Fe1 N9 63(3)
C1 N1 Fe1 N9 -126(3)
C4 N1 Fe1 N6 -167.9(3)
C1 N1 Fe1 N6 3.5(3)
C20 N9 Fe1 N3 90.3(3)
C17 N9 Fe1 N3 -102.1(3)
C20 N9 Fe1 N11 3.7(3)
C17 N9 Fe1 N11 171.2(4)
C20 N9 Fe1 N5 -174.7(3)
C17 N9 Fe1 N5 -7.2(4)
C20 N9 Fe1 N1 36(3)
C17 N9 Fe1 N1 -157(2)
C20 N9 Fe1 N6 -93.9(3)
C17 N9 Fe1 N6 73.7(3)
C13 N6 Fe1 N3 40.9(14)
C16 N6 Fe1 N3 -144.5(12)
C13 N6 Fe1 N11 -177.2(3)
C16 N6 Fe1 N11 -2.6(3)
C13 N6 Fe1 N5 -0.5(3)
C16 N6 Fe1 N5 174.1(3)
C13 N6 Fe1 N1 86.2(3)
C16 N6 Fe1 N1 -99.2(3)
C13 N6 Fe1 N9 -96.1(3)
C16 N6 Fe1 N9 78.4(3)
